data_2022787
loop_
_publ_author_name
'Turgunov, Kambarali K.'
'Englert, Ulli'

_publ_section_title
;
 Metal halide coordination compounds with quinazolin-4(3H)-one
;
_journal_issue 7
_journal_name_full 'Acta Crystallographica Section E Crystallographic Communications'
_journal_paper_doi 10.1107/S2056989023004802
_journal_volume 79
_journal_year 2023
_chemical_formula_iupac '[Hg Cl2 (C8 H6 N2 O)]'
_chemical_formula_moiety 'C8 H6 Cl2 Hg N2 O'
_chemical_formula_sum 'C8 H6 Cl2 Hg N2 O'
_chemical_formula_weight 417.64
_chemical_name_systematic <i>catena</i>-Poly[[[quinazolin-4(3<i>H</i>)-one-\k<i>N</i>^3^]mercury(II)]-di-\m-chlorido]
_space_group_crystal_system triclinic
_space_group_IT_number 2
_space_group_name_Hall '-P 1'
_space_group_name_H-M_alt 'P -1'
_atom_sites_solution_hydrogens mixed
_atom_sites_solution_primary direct
_audit_creation_method SHELXL-2019/2
_cell_angle_alpha 85.718(2)
_cell_angle_beta 80.7887(19)
_cell_angle_gamma 89.152(2)
_cell_formula_units_Z 2
_cell_length_a 6.8191(8)
_cell_length_b 7.0735(8)
_cell_length_c 10.4659(12)
_cell_measurement_reflns_used 3121
_cell_measurement_temperature 100(2)
_cell_measurement_theta_max 29.9
_cell_measurement_theta_min 3.0
_cell_volume 496.92(10)
_computing_cell_refinement
;
SAINT (Bruker, 2014)
;
_computing_data_collection
;
APEX2 (Bruker, 2014)
;
_computing_data_reduction
;
SAINT (Bruker, 2014)
;
_computing_molecular_graphics
;
PLATON (Spek, 2020)
;
_computing_publication_material
;
publCIF (Westrip, 2010)
;
_computing_structure_refinement
;
SHELXL (Sheldrick, 2015b)
;
_computing_structure_solution
;
SHELXT (Sheldrick, 2015a)
;
_diffrn_ambient_temperature 100(2)
_diffrn_measured_fraction_theta_full 0.999
_diffrn_measured_fraction_theta_max 0.901
_diffrn_measurement_device_type 'Bruker D8 gonimeter with APEX CCD detector'
_diffrn_measurement_method '\w scans'
_diffrn_radiation_monochromator 'multilayer optics'
_diffrn_radiation_source 'Incoatec microsource'
_diffrn_radiation_type MoK\a
_diffrn_radiation_wavelength 0.71073
_diffrn_reflns_av_R_equivalents 0.0497
_diffrn_reflns_av_unetI/netI 0.0508
_diffrn_reflns_limit_h_max 9
_diffrn_reflns_limit_h_min -9
_diffrn_reflns_limit_k_max 10
_diffrn_reflns_limit_k_min -9
_diffrn_reflns_limit_l_max 14
_diffrn_reflns_limit_l_min 0
_diffrn_reflns_number 14434
_diffrn_reflns_theta_full 25.242
_diffrn_reflns_theta_max 30.252
_diffrn_reflns_theta_min 2.888
_exptl_absorpt_coefficient_mu 15.988
_exptl_absorpt_correction_T_max 0.433
_exptl_absorpt_correction_T_min 0.302
_exptl_absorpt_correction_type multi-scan
_exptl_absorpt_process_details
;
(<i>TWINABS</i>; Bruker, 2014)
;
_exptl_crystal_colour colourless
_exptl_crystal_density_diffrn 2.791
_exptl_crystal_description prism
_exptl_crystal_F_000 380
_exptl_crystal_size_max 0.040
_exptl_crystal_size_mid 0.030
_exptl_crystal_size_min 0.030
_refine_diff_density_max 1.539
_refine_diff_density_min -1.489
_refine_ls_extinction_method none
_refine_ls_goodness_of_fit_ref 1.077
_refine_ls_hydrogen_treatment mixed
_refine_ls_matrix_type full
_refine_ls_number_parameters 132
_refine_ls_number_reflns 5037
_refine_ls_number_restraints 1
_refine_ls_restrained_S_all 1.077
_refine_ls_R_factor_all 0.0393
_refine_ls_R_factor_gt 0.0356
_refine_ls_shift/su_max 0.000
_refine_ls_shift/su_mean 0.000
_refine_ls_structure_factor_coef Fsqd
_refine_ls_weighting_details 'w=1/[\s^2^(Fo^2^)+(0.0200P)^2^+2.5000P] where P=(Fo^2^+2Fc^2^)/3'
_refine_ls_weighting_scheme calc
_refine_ls_wR_factor_gt 0.0734
_refine_ls_wR_factor_ref 0.0756
_reflns_number_gt 4693
_reflns_number_total 5037
_reflns_threshold_expression 'I > 2\s(I)'
_cod_data_source_file wm5681sup1.cif
_cod_data_source_block II
_cod_database_code 2022787
_shelx_space_group_comment
;
The symmetry employed for this shelxl refinement is uniquely defined
by the following loop, which should always be used as a source of
symmetry information in preference to the above space-group names.
They are only intended as comments.
;
_shelx_estimated_absorpt_t_min 0.567
_shelx_estimated_absorpt_t_max 0.646

loop_
_space_group_symop_operation_xyz
'x, y, z'
'-x, -y, -z'

loop_
_atom_site_type_symbol
_atom_site_label
_atom_site_fract_x
_atom_site_fract_y
_atom_site_fract_z
_atom_site_U_iso_or_equiv
_atom_site_adp_type
_atom_site_calc_flag
_atom_site_occupancy
_atom_site_disorder_assembly
_atom_site_disorder_group
Hg Hg1 0.96071(4) 0.24641(4) 0.07042(3) 0.01548(9) Uani d 1 . .
Cl Cl2 1.2589(3) 0.0702(3) 0.01773(19) 0.0173(4) Uani d 1 . .
Cl Cl1 0.8430(3) 0.4314(2) -0.1209(2) 0.0188(4) Uani d 1 . .
O O1 0.9528(7) 0.2176(8) 0.3605(5) 0.0212(11) Uani d 1 . .
N N1 0.3826(9) 0.2857(9) 0.3209(6) 0.0138(12) Uani d 1 . .
H H1 0.255(5) 0.293(12) 0.313(8) 0.03(2) Uiso d 1 . .
C C2 0.5279(11) 0.2835(10) 0.2211(7) 0.0161(15) Uani d 1 . .
H H2 0.494018 0.298894 0.136314 0.019 Uiso calc 1 . .
N N3 0.7156(9) 0.2615(8) 0.2317(6) 0.0129(12) Uani d 1 . .
C C4 0.7779(10) 0.2372(10) 0.3539(7) 0.0113(13) Uani d 1 . .
C C4A 0.6195(11) 0.2370(10) 0.4663(7) 0.0134(14) Uani d 1 . .
C C5 0.6608(11) 0.2103(11) 0.5938(7) 0.0161(15) Uani d 1 . .
H H5 0.793612 0.189228 0.608450 0.019 Uiso calc 1 . .
C C6 0.5093(12) 0.2146(11) 0.6969(8) 0.0203(16) Uani d 1 . .
H H6 0.537995 0.197419 0.782925 0.024 Uiso calc 1 . .
C C7 0.3144(12) 0.2440(11) 0.6770(8) 0.0202(16) Uani d 1 . .
H H7 0.211185 0.246517 0.749509 0.024 Uiso calc 1 . .
C C8 0.2688(11) 0.2694(11) 0.5539(7) 0.0193(16) Uani d 1 . .
H H8 0.135319 0.290262 0.540841 0.023 Uiso calc 1 . .
C C8A 0.4223(10) 0.2640(10) 0.4475(7) 0.0130(14) Uani d 1 . .

loop_
_atom_site_aniso_label
_atom_site_aniso_U_11
_atom_site_aniso_U_22
_atom_site_aniso_U_33
_atom_site_aniso_U_12
_atom_site_aniso_U_13
_atom_site_aniso_U_23
Hg1 0.01190(13) 0.02113(15) 0.01333(14) 0.00139(11) -0.00131(9) -0.00250(11)
Cl2 0.0123(9) 0.0204(9) 0.0201(10) 0.0022(7) -0.0039(7) -0.0058(7)
Cl1 0.0219(10) 0.0179(8) 0.0194(10) -0.0013(7) -0.0120(8) -0.0003(7)
O1 0.013(3) 0.034(3) 0.015(3) 0.002(2) -0.003(2) 0.002(3)
N1 0.007(3) 0.022(3) 0.013(3) -0.001(2) -0.005(2) 0.001(2)
C2 0.014(4) 0.019(4) 0.015(4) 0.001(3) -0.002(3) -0.003(3)
N3 0.014(3) 0.015(3) 0.011(3) 0.003(2) -0.003(2) -0.003(2)
C4 0.013(3) 0.013(3) 0.008(3) -0.001(3) -0.003(3) -0.001(3)
C4A 0.014(3) 0.014(3) 0.012(3) -0.002(3) -0.001(3) -0.001(3)
C5 0.013(3) 0.023(4) 0.013(4) -0.004(3) -0.004(3) 0.001(3)
C6 0.023(4) 0.025(4) 0.012(4) -0.004(3) -0.002(3) -0.001(3)
C7 0.018(4) 0.025(4) 0.016(4) 0.000(3) 0.002(3) -0.003(3)
C8 0.014(4) 0.028(4) 0.016(4) 0.000(3) -0.003(3) 0.000(3)
C8A 0.010(3) 0.015(3) 0.014(3) 0.000(3) -0.002(3) 0.000(3)

loop_
_atom_type_symbol
_atom_type_description
_atom_type_scat_dispersion_real
_atom_type_scat_dispersion_imag
_atom_type_scat_source
C C 0.0033 0.0016 'International Tables Vol C Tables 4.2.6.8 and 6.1.1.4'
H H 0.0000 0.0000 'International Tables Vol C Tables 4.2.6.8 and 6.1.1.4'
Cl Cl 0.1484 0.1585 'International Tables Vol C Tables 4.2.6.8 and 6.1.1.4'
Hg Hg -2.3894 9.2266 'International Tables Vol C Tables 4.2.6.8 and 6.1.1.4'
N N 0.0061 0.0033 'International Tables Vol C Tables 4.2.6.8 and 6.1.1.4'
O O 0.0106 0.0060 'International Tables Vol C Tables 4.2.6.8 and 6.1.1.4'

loop_
_geom_angle_atom_site_label_1
_geom_angle_atom_site_label_2
_geom_angle_atom_site_label_3
_geom_angle_site_symmetry_1
_geom_angle_site_symmetry_3
_geom_angle
_geom_angle_publ_flag
N3 Hg1 Cl2 . . 138.49(16) ?
N3 Hg1 Cl1 . . 105.30(16) ?
Cl2 Hg1 Cl1 . . 114.98(7) ?
N3 Hg1 Cl1 . 2_765 96.08(16) ?
Cl2 Hg1 Cl1 . 2_765 93.94(6) ?
Cl1 Hg1 Cl1 . 2_765 89.50(6) ?
Hg1 Cl1 Hg1 . 2_765 90.50(6) ?
C2 N1 C8A . . 120.8(6) ?
C2 N1 H1 . . 123(6) ?
C8A N1 H1 . . 116(6) ?
N3 C2 N1 . . 124.0(7) ?
N3 C2 H2 . . 118.0 ?
N1 C2 H2 . . 118.0 ?
C2 N3 C4 . . 121.5(6) ?
C2 N3 Hg1 . . 125.6(5) ?
C4 N3 Hg1 . . 112.9(4) ?
O1 C4 N3 . . 119.9(6) ?
O1 C4 C4A . . 124.5(6) ?
N3 C4 C4A . . 115.6(6) ?
C8A C4A C5 . . 118.8(7) ?
C8A C4A C4 . . 119.7(7) ?
C5 C4A C4 . . 121.4(7) ?
C6 C5 C4A . . 119.9(7) ?
C6 C5 H5 . . 120.0 ?
C4A C5 H5 . . 120.0 ?
C5 C6 C7 . . 120.7(7) ?
C5 C6 H6 . . 119.7 ?
C7 C6 H6 . . 119.7 ?
C8 C7 C6 . . 120.9(7) ?
C8 C7 H7 . . 119.6 ?
C6 C7 H7 . . 119.6 ?
C7 C8 C8A . . 119.0(7) ?
C7 C8 H8 . . 120.5 ?
C8A C8 H8 . . 120.5 ?
N1 C8A C4A . . 118.3(6) ?
N1 C8A C8 . . 121.0(7) ?
C4A C8A C8 . . 120.6(7) ?

loop_
_geom_bond_atom_site_label_1
_geom_bond_atom_site_label_2
_geom_bond_site_symmetry_2
_geom_bond_distance
_geom_bond_publ_flag
Hg1 N3 . 2.185(6) ?
Hg1 Cl2 . 2.3791(18) ?
Hg1 Cl1 . 2.5416(19) ?
Hg1 Cl1 2_765 2.7861(18) ?
O1 C4 . 1.211(8) ?
N1 C2 . 1.320(9) ?
N1 C8A . 1.392(9) ?
N1 H1 . 0.89(3) ?
C2 N3 . 1.309(9) ?
C2 H2 . 0.9500 ?
N3 C4 . 1.409(9) ?
C4 C4A . 1.464(10) ?
C4A C8A . 1.398(10) ?
C4A C5 . 1.406(10) ?
C5 C6 . 1.372(10) ?
C5 H5 . 0.9500 ?
C6 C7 . 1.389(11) ?
C6 H6 . 0.9500 ?
C7 C8 . 1.371(10) ?
C7 H7 . 0.9500 ?
C8 C8A . 1.403(10) ?
C8 H8 . 0.9500 ?

loop_
_geom_hbond_atom_site_label_D
_geom_hbond_atom_site_label_H
_geom_hbond_atom_site_label_A
_geom_hbond_site_symmetry_A
_geom_hbond_distance_DH
_geom_hbond_distance_HA
_geom_hbond_distance_DA
_geom_hbond_angle_DHA
_geom_hbond_publ_flag
N1 H1 O1 1_455 0.89(4) 2.11(4) 2.935(8) 155(7) y

loop_
_geom_torsion_atom_site_label_1
_geom_torsion_atom_site_label_2
_geom_torsion_atom_site_label_3
_geom_torsion_atom_site_label_4
_geom_torsion_site_symmetry_1
_geom_torsion_site_symmetry_2
_geom_torsion_site_symmetry_3
_geom_torsion_site_symmetry_4
_geom_torsion
_geom_torsion_publ_flag
C8A N1 C2 N3 . . . . 0.0(11) ?
N1 C2 N3 C4 . . . . 0.2(11) ?
N1 C2 N3 Hg1 . . . . 177.6(5) ?
C2 N3 C4 O1 . . . . -179.8(7) ?
Hg1 N3 C4 O1 . . . . 2.4(8) ?
C2 N3 C4 C4A . . . . 0.5(10) ?
Hg1 N3 C4 C4A . . . . -177.3(5) ?
O1 C4 C4A C8A . . . . 178.9(7) ?
N3 C4 C4A C8A . . . . -1.4(9) ?
O1 C4 C4A C5 . . . . -1.0(11) ?
N3 C4 C4A C5 . . . . 178.7(6) ?
C8A C4A C5 C6 . . . . -1.2(11) ?
C4 C4A C5 C6 . . . . 178.7(7) ?
C4A C5 C6 C7 . . . . 0.4(12) ?
C5 C6 C7 C8 . . . . 0.0(12) ?
C6 C7 C8 C8A . . . . 0.4(12) ?
C2 N1 C8A C4A . . . . -1.0(10) ?
C2 N1 C8A C8 . . . . 178.9(7) ?
C5 C4A C8A N1 . . . . -178.5(6) ?
C4 C4A C8A N1 . . . . 1.6(10) ?
C5 C4A C8A C8 . . . . 1.6(10) ?
C4 C4A C8A C8 . . . . -178.3(7) ?
C7 C8 C8A N1 . . . . 178.8(7) ?
C7 C8 C8A C4A . . . . -1.2(11) ?

_cod_database_fobs_code 2022787
